data_4023316
loop_
_publ_author_name
'Francesca Cardona'
'Daniela Lalli'
'Cristina Faggi'
'Andrea Goti'
'Alberto Brandi'

_publ_contact_author_address
;
CRIST
Dipartimento di Chimica
Universit%a di Firenze
Via della Lastruccia 3
I-50019 Sesto Fiorentino
Firenze, Italy
;
_publ_contact_author_email cristina.faggi@unifi.it
_publ_contact_author_name 'Cristina Faggi'
_publ_section_title
;
 Quasienantiomeric Levoglucosenone and Isolevoglucosenone
 Allow the Parallel Kinetic Resolution of a Racemic Nitrone
;
_journal_name_full 'Journal of Organic Chemistry'
_journal_page_first 1999
_journal_page_last 2002
_journal_paper_doi 10.1021/jo702403b
_journal_volume 73
_journal_year 2008
_chemical_absolute_configuration rm
_chemical_formula_moiety 'C14 H21 N O5'
_chemical_formula_sum 'C14 H21 N O5'
_chemical_formula_weight 283.32
_chemical_name_systematic
;
 ?
;
_space_group_IT_number 19
_symmetry_cell_setting orthorhombic
_symmetry_space_group_name_Hall 'P 2ac 2ab'
_symmetry_space_group_name_H-M 'P 21 21 21'
_atom_sites_solution_hydrogens geom
_atom_sites_solution_primary direct
_atom_sites_solution_secondary difmap
_audit_creation_method SHELXL-97
_audit_update_record
;
2007-10-08 # Formatted by publCIF
;
_cell_angle_alpha 90.00
_cell_angle_beta 90.00
_cell_angle_gamma 90.00
_cell_formula_units_Z 4
_cell_length_a 6.297(1)
_cell_length_b 12.593(1)
_cell_length_c 18.072(2)
_cell_measurement_reflns_used 25
_cell_measurement_temperature 293(2)
_cell_measurement_theta_max 41.95
_cell_measurement_theta_min 14.82
_cell_volume 1433.1(3)
_computing_cell_refinement 'Siemens P4'
_computing_data_collection 'Siemens P4'
_computing_data_reduction 'Siemens P4'
_computing_molecular_graphics Ortep3
_computing_publication_material Ciftab
_computing_structure_refinement 'SHELXL-97 (Sheldrick, 1997)'
_computing_structure_solution 'Sir97 (Altomare, 1997)'
_diffrn_ambient_temperature 293(2)
_diffrn_measured_fraction_theta_full 0.934
_diffrn_measured_fraction_theta_max 0.934
_diffrn_measurement_device_type 'Siemens P4'
_diffrn_measurement_method 'profile data from theta\2theta scan'
_diffrn_radiation_monochromator graphite
_diffrn_radiation_source 'fine-focus sealed tube'
_diffrn_radiation_type CuK\a
_diffrn_radiation_wavelength 1.54178
_diffrn_reflns_av_R_equivalents 0.0556
_diffrn_reflns_av_sigmaI/netI 0.0320
_diffrn_reflns_limit_h_max 1
_diffrn_reflns_limit_h_min -7
_diffrn_reflns_limit_k_max 14
_diffrn_reflns_limit_k_min -1
_diffrn_reflns_limit_l_max 21
_diffrn_reflns_limit_l_min -1
_diffrn_reflns_number 1838
_diffrn_reflns_theta_full 64.52
_diffrn_reflns_theta_max 64.52
_diffrn_reflns_theta_min 4.28
_diffrn_standards_decay_% 50
_diffrn_standards_interval_count 200
_diffrn_standards_number 3
_exptl_absorpt_coefficient_mu 0.828
_exptl_absorpt_correction_T_max 0.9054
_exptl_absorpt_correction_T_min 0.8404
_exptl_absorpt_correction_type none
_exptl_crystal_colour yellow
_exptl_crystal_density_diffrn 1.313
_exptl_crystal_density_method 'not measured'
_exptl_crystal_description needle
_exptl_crystal_F_000 608
_exptl_crystal_size_max 0.26
_exptl_crystal_size_mid 0.16
_exptl_crystal_size_min 0.12
_refine_diff_density_max 0.156
_refine_diff_density_min -0.142
_refine_diff_density_rms 0.036
_refine_ls_abs_structure_details 'Flack H D (1983), Acta Cryst. A39, 876-881'
_refine_ls_abs_structure_Flack -0.2(3)
_refine_ls_extinction_coef 0.0300(17)
_refine_ls_extinction_expression Fc^*^=kFc[1+0.001xFc^2^\l^3^/sin(2\q)]^-1/4^
_refine_ls_extinction_method SHELXL
_refine_ls_goodness_of_fit_ref 1.053
_refine_ls_hydrogen_treatment mixed
_refine_ls_matrix_type full
_refine_ls_number_parameters 231
_refine_ls_number_reflns 1670
_refine_ls_number_restraints 0
_refine_ls_restrained_S_all 1.053
_refine_ls_R_factor_all 0.0350
_refine_ls_R_factor_gt 0.0341
_refine_ls_shift/su_max 0.001
_refine_ls_shift/su_mean 0.000
_refine_ls_structure_factor_coef Fsqd
_refine_ls_weighting_details 'calc w=1/[\s^2^(Fo^2^)+(0.0606P)^2^+0.1485P] where P=(Fo^2^+2Fc^2^)/3'
_refine_ls_weighting_scheme calc
_refine_ls_wR_factor_gt 0.0925
_refine_ls_wR_factor_ref 0.0941
_reflns_number_gt 1610
_reflns_number_total 1670
_reflns_threshold_expression >2sigma(I)
_cod_data_source_file jo702403b-File002.cif
_cod_data_source_block Compound8
_cod_depositor_comments
;
The following automatic conversions were performed:
'_symmetry_cell_setting' value 'Orthorhombic' changed to 'orthorhombic'
according to '/home/saulius/struct/CIF-dictionaries/cif_core.dic'
dictionary named 'cif_core.dic' version 2.4.1 from 2010-06-29.

Automatic conversion script
Id: cif_fix_enum 1527 2010-12-29 10:47:43Z saulius 
;
_cod_database_code 4023316

loop_
_symmetry_equiv_pos_as_xyz
'x, y, z'
'-x+1/2, -y, z+1/2'
'x+1/2, -y+1/2, -z'
'-x, y+1/2, -z+1/2'

loop_
_atom_site_label
_atom_site_type_symbol
_atom_site_fract_x
_atom_site_fract_y
_atom_site_fract_z
_atom_site_U_iso_or_equiv
_atom_site_adp_type
_atom_site_occupancy
_atom_site_symmetry_multiplicity
_atom_site_calc_flag
_atom_site_refinement_flags
_atom_site_disorder_assembly
_atom_site_disorder_group
N1 N 0.8915(3) 0.23740(16) 0.33813(10) 0.0579(5) Uani 1 1 d . . .
O1 O 0.8209(4) -0.04552(15) 0.36212(13) 0.0942(7) Uani 1 1 d . . .
O2 O 0.6018(3) 0.10823(13) 0.49021(8) 0.0637(5) Uani 1 1 d . . .
O3 O 0.3556(3) -0.00384(13) 0.44290(9) 0.0645(5) Uani 1 1 d . . .
O4 O 0.7153(3) 0.27201(13) 0.38636(9) 0.0702(5) Uani 1 1 d . . .
O5 O 0.5149(2) 0.19765(14) 0.19473(7) 0.0540(4) Uani 1 1 d . . .
C1 C 0.5764(4) 0.01037(18) 0.45452(13) 0.0596(6) Uani 1 1 d . . .
H1 H 0.629(4) -0.049(2) 0.4849(14) 0.071(8) Uiso 1 1 d . . .
C2 C 0.6874(4) 0.01755(16) 0.38058(13) 0.0554(5) Uani 1 1 d . . .
C3 C 0.6163(3) 0.10962(16) 0.33227(10) 0.0447(5) Uani 1 1 d . . .
H3 H 0.502(4) 0.0835(18) 0.2978(14) 0.060(7) Uiso 1 1 d . . .
C4 C 0.5353(4) 0.20424(16) 0.37723(11) 0.0494(5) Uani 1 1 d . . .
H4 H 0.428(5) 0.245(2) 0.3510(14) 0.067(7) Uiso 1 1 d . . .
C5 C 0.4499(4) 0.17350(18) 0.45259(11) 0.0566(5) Uani 1 1 d . . .
H5 H 0.423(5) 0.235(2) 0.4797(14) 0.072(8) Uiso 1 1 d . . .
C6 C 0.2622(4) 0.1001(2) 0.44692(15) 0.0649(6) Uani 1 1 d . . .
H6A H 0.181(6) 0.103(3) 0.495(2) 0.099(10) Uiso 1 1 d . . .
H6B H 0.187(4) 0.109(2) 0.4050(14) 0.058(7) Uiso 1 1 d . . .
C1' C 0.7957(3) 0.15788(18) 0.28724(11) 0.0483(5) Uani 1 1 d . . .
H1' H 0.896(4) 0.1042(19) 0.2777(13) 0.062(7) Uiso 1 1 d . . .
C2' C 0.7279(3) 0.2175(2) 0.21577(11) 0.0520(5) Uani 1 1 d . . .
H2' H 0.821(4) 0.1966(18) 0.1740(12) 0.054(6) Uiso 1 1 d . . .
C3' C 0.7636(5) 0.3346(2) 0.23397(14) 0.0678(7) Uani 1 1 d . . .
H3'A H 0.810(6) 0.368(3) 0.1914(19) 0.092(10) Uiso 1 1 d . . .
H3'B H 0.628(5) 0.362(2) 0.2604(16) 0.077(8) Uiso 1 1 d . . .
C4' C 0.9388(5) 0.3296(2) 0.29128(15) 0.0697(7) Uani 1 1 d . . .
H4'A H 0.955(5) 0.391(2) 0.3234(16) 0.079(8) Uiso 1 1 d . . .
H4'B H 1.082(7) 0.321(3) 0.268(2) 0.112(12) Uiso 1 1 d . . .
C7 C 0.4813(3) 0.14011(18) 0.12675(10) 0.0499(5) Uani 1 1 d . . .
C8 C 0.5602(5) 0.2042(2) 0.06115(11) 0.0699(7) Uani 1 1 d . . .
H8A H 0.7120 0.2105 0.0636 0.102(4) Uiso 1 1 calc R . .
H8B H 0.4975 0.2737 0.0623 0.102(4) Uiso 1 1 calc R . .
H8C H 0.5211 0.1690 0.0161 0.102(4) Uiso 1 1 calc R . .
C9 C 0.5873(5) 0.0325(2) 0.12959(15) 0.0717(7) Uani 1 1 d . . .
H9A H 0.7387 0.0415 0.1312 0.102(4) Uiso 1 1 calc R . .
H9B H 0.5495 -0.0075 0.0863 0.102(4) Uiso 1 1 calc R . .
H9C H 0.5413 -0.0049 0.1730 0.102(4) Uiso 1 1 calc R . .
C10 C 0.2419(4) 0.1302(3) 0.12348(16) 0.0864(9) Uani 1 1 d . . .
H10A H 0.1928 0.0901 0.1653 0.102(4) Uiso 1 1 calc R . .
H10B H 0.2018 0.0945 0.0787 0.102(4) Uiso 1 1 calc R . .
H10C H 0.1793 0.1997 0.1244 0.102(4) Uiso 1 1 calc R . .

loop_
_atom_site_aniso_label
_atom_site_aniso_U_11
_atom_site_aniso_U_22
_atom_site_aniso_U_33
_atom_site_aniso_U_23
_atom_site_aniso_U_13
_atom_site_aniso_U_12
N1 0.0497(10) 0.0680(11) 0.0559(10) -0.0035(9) -0.0097(9) -0.0075(10)
O1 0.0914(15) 0.0650(10) 0.1261(17) 0.0103(12) 0.0274(14) 0.0309(11)
O2 0.0777(11) 0.0714(9) 0.0420(7) 0.0024(7) -0.0139(8) 0.0007(9)
O3 0.0666(10) 0.0597(9) 0.0672(9) 0.0016(8) 0.0046(9) -0.0048(8)
O4 0.0898(12) 0.0632(9) 0.0576(8) -0.0154(8) 0.0146(9) -0.0223(10)
O5 0.0364(6) 0.0876(11) 0.0379(6) -0.0096(7) 0.0033(5) 0.0020(8)
C1 0.0685(14) 0.0548(11) 0.0555(11) 0.0098(11) -0.0110(12) 0.0048(12)
C2 0.0561(12) 0.0454(10) 0.0649(11) -0.0031(10) -0.0017(11) 0.0045(11)
C3 0.0429(10) 0.0512(10) 0.0401(8) -0.0058(9) -0.0006(8) -0.0009(10)
C4 0.0571(11) 0.0481(10) 0.0430(9) -0.0004(9) -0.0010(10) 0.0063(11)
C5 0.0689(14) 0.0561(11) 0.0447(9) -0.0029(11) 0.0051(11) 0.0041(12)
C6 0.0618(14) 0.0716(15) 0.0612(13) 0.0053(13) 0.0092(13) 0.0054(13)
C1' 0.0379(9) 0.0596(11) 0.0474(9) -0.0080(10) -0.0012(9) 0.0008(10)
C2' 0.0382(9) 0.0748(13) 0.0428(9) -0.0022(10) 0.0034(9) -0.0027(10)
C3' 0.0758(17) 0.0706(15) 0.0570(12) 0.0123(12) -0.0035(13) -0.0185(15)
C4' 0.0636(14) 0.0754(15) 0.0700(15) 0.0024(15) -0.0043(13) -0.0225(14)
C7 0.0436(10) 0.0693(12) 0.0368(9) -0.0039(9) 0.0015(8) 0.0008(10)
C8 0.0781(15) 0.0877(16) 0.0439(11) 0.0123(11) 0.0052(11) 0.0165(16)
C9 0.0793(17) 0.0638(13) 0.0719(14) -0.0018(12) 0.0136(15) -0.0041(14)
C10 0.0467(12) 0.141(3) 0.0714(15) -0.0266(19) -0.0049(12) -0.0068(17)

loop_
_atom_type_symbol
_atom_type_description
_atom_type_scat_dispersion_real
_atom_type_scat_dispersion_imag
_atom_type_scat_source
C C 0.0181 0.0091 'International Tables Vol C Tables 4.2.6.8 and 6.1.1.4'
H H 0.0000 0.0000 'International Tables Vol C Tables 4.2.6.8 and 6.1.1.4'
N N 0.0311 0.0180 'International Tables Vol C Tables 4.2.6.8 and 6.1.1.4'
O O 0.0492 0.0322 'International Tables Vol C Tables 4.2.6.8 and 6.1.1.4'

loop_
_geom_angle_atom_site_label_1
_geom_angle_atom_site_label_2
_geom_angle_atom_site_label_3
_geom_angle
_geom_angle_site_symmetry_1
_geom_angle_site_symmetry_3
_geom_angle_publ_flag
C4' N1 O4 105.04(19) . . ?
C4' N1 C1' 104.98(18) . . ?
O4 N1 C1' 105.02(15) . . ?
C1 O2 C5 102.13(17) . . ?
C1 O3 C6 106.21(19) . . ?
C4 O4 N1 110.59(14) . . ?
C2' O5 C7 117.17(15) . . ?
O2 C1 O3 106.9(2) . . ?
O2 C1 C2 107.57(19) . . ?
O3 C1 C2 109.30(19) . . ?
O2 C1 H1 111.8(15) . . ?
O3 C1 H1 108.7(16) . . ?
C2 C1 H1 112.4(16) . . ?
O1 C2 C1 121.9(2) . . ?
O1 C2 C3 123.4(2) . . ?
C1 C2 C3 114.68(18) . . ?
C2 C3 C1' 113.19(18) . . ?
C2 C3 C4 112.80(17) . . ?
C1' C3 C4 102.75(17) . . ?
C2 C3 H3 108.5(14) . . ?
C1' C3 H3 109.3(14) . . ?
C4 C3 H3 110.2(14) . . ?
O4 C4 C5 109.31(17) . . ?
O4 C4 C3 105.20(17) . . ?
C5 C4 C3 113.39(18) . . ?
O4 C4 H4 106.9(15) . . ?
C5 C4 H4 109.1(16) . . ?
C3 C4 H4 112.6(15) . . ?
O2 C5 C6 101.78(18) . . ?
O2 C5 C4 109.6(2) . . ?
C6 C5 C4 112.02(19) . . ?
O2 C5 H5 110.4(18) . . ?
C6 C5 H5 113.6(18) . . ?
C4 C5 H5 109.2(16) . . ?
O3 C6 C5 104.0(2) . . ?
O3 C6 H6A 106.3(19) . . ?
C5 C6 H6A 109(2) . . ?
O3 C6 H6B 106.7(16) . . ?
C5 C6 H6B 113.2(16) . . ?
H6A C6 H6B 117(2) . . ?
N1 C1' C3 103.87(16) . . ?
N1 C1' C2' 107.44(19) . . ?
C3 C1' C2' 115.73(17) . . ?
N1 C1' H1' 108.9(15) . . ?
C3 C1' H1' 108.1(15) . . ?
C2' C1' H1' 112.3(15) . . ?
O5 C2' C3' 111.6(2) . . ?
O5 C2' C1' 113.44(18) . . ?
C3' C2' C1' 104.32(18) . . ?
O5 C2' H2' 107.8(14) . . ?
C3' C2' H2' 109.5(13) . . ?
C1' C2' H2' 110.1(13) . . ?
C4' C3' C2' 102.4(2) . . ?
C4' C3' H3'A 111(2) . . ?
C2' C3' H3'A 108(2) . . ?
C4' C3' H3'B 107.4(16) . . ?
C2' C3' H3'B 107.6(16) . . ?
H3'A C3' H3'B 120(3) . . ?
N1 C4' C3' 106.2(2) . . ?
N1 C4' H4'A 107.8(17) . . ?
C3' C4' H4'A 116.9(19) . . ?
N1 C4' H4'B 110(2) . . ?
C3' C4' H4'B 112(2) . . ?
H4'A C4' H4'B 104(3) . . ?
O5 C7 C9 110.90(18) . . ?
O5 C7 C10 102.77(18) . . ?
C9 C7 C10 111.6(2) . . ?
O5 C7 C8 110.49(19) . . ?
C9 C7 C8 111.00(18) . . ?
C10 C7 C8 109.8(2) . . ?
C7 C8 H8A 109.5 . . ?
C7 C8 H8B 109.5 . . ?
H8A C8 H8B 109.5 . . ?
C7 C8 H8C 109.5 . . ?
H8A C8 H8C 109.5 . . ?
H8B C8 H8C 109.5 . . ?
C7 C9 H9A 109.5 . . ?
C7 C9 H9B 109.5 . . ?
H9A C9 H9B 109.5 . . ?
C7 C9 H9C 109.5 . . ?
H9A C9 H9C 109.5 . . ?
H9B C9 H9C 109.5 . . ?
C7 C10 H10A 109.5 . . ?
C7 C10 H10B 109.5 . . ?
H10A C10 H10B 109.5 . . ?
C7 C10 H10C 109.5 . . ?
H10A C10 H10C 109.5 . . ?
H10B C10 H10C 109.5 . . ?

loop_
_geom_bond_atom_site_label_1
_geom_bond_atom_site_label_2
_geom_bond_distance
_geom_bond_site_symmetry_2
_geom_bond_publ_flag
N1 C4' 1.468(3) . ?
N1 O4 1.476(3) . ?
N1 C1' 1.487(3) . ?
O1 C2 1.204(3) . ?
O2 C1 1.400(3) . ?
O2 C5 1.433(3) . ?
O3 C1 1.418(3) . ?
O3 C6 1.437(3) . ?
O4 C4 1.428(3) . ?
O5 C2' 1.416(3) . ?
O5 C7 1.442(2) . ?
C1 C2 1.511(3) . ?
C1 H1 0.98(3) . ?
C2 C3 1.519(3) . ?
C3 C1' 1.519(3) . ?
C3 C4 1.530(3) . ?
C3 H3 1.01(3) . ?
C4 C5 1.515(3) . ?
C4 H4 0.97(3) . ?
C5 C6 1.504(4) . ?
C5 H5 0.93(3) . ?
C6 H6A 1.01(4) . ?
C6 H6B 0.90(3) . ?
C1' C2' 1.554(3) . ?
C1' H1' 0.94(3) . ?
C2' C3' 1.527(4) . ?
C2' H2' 0.99(2) . ?
C3' C4' 1.514(4) . ?
C3' H3'A 0.92(4) . ?
C3' H3'B 1.04(3) . ?
C4' H4'A 0.97(3) . ?
C4' H4'B 1.00(4) . ?
C7 C9 1.512(3) . ?
C7 C10 1.514(3) . ?
C7 C8 1.518(3) . ?
C8 H8A 0.9600 . ?
C8 H8B 0.9600 . ?
C8 H8C 0.9600 . ?
C9 H9A 0.9600 . ?
C9 H9B 0.9600 . ?
C9 H9C 0.9600 . ?
C10 H10A 0.9600 . ?
C10 H10B 0.9600 . ?
C10 H10C 0.9600 . ?

loop_
_cod_related_entry_id
_cod_related_entry_database
_cod_related_entry_code
1 ChemSpider 30658648
